data_3000409
loop_
_publ_author_name
'Augustina Jozeli\=unait\.e'
'Aiman Rahmanudin'
'Emilie Baudat'
'Saulius Gra\<zulis'
'Kevin Sivula'
'Daniele Fazzi'
'Edvinas Orentas'
'Giuseppe Sforazzini'

_publ_section_title
;
 Light-Responsive Oligothiophenes Incorporating Phothocromic Torsional
 Switches
;
_journal_name_full 'Chemistry -- A European Journal'
_journal_paper_doi 10.1002/chem.202202698
_journal_year 2022
_chemical_formula_moiety 'C55 H48 N2 O3 S6'
_chemical_formula_sum 'C55 H48 N2 O3 S6'
_chemical_formula_weight 977.31
_space_group_crystal_system monoclinic
_space_group_IT_number 15
_space_group_name_Hall '-C 2yc'
_space_group_name_H-M_alt 'C 1 2/c 1'
_atom_sites_solution_hydrogens geom
_atom_sites_solution_primary dual
_audit_creation_date 2022-08-10
_audit_creation_method
;
Olex2 1.5
(compiled 2022.04.07 svn.rca3783a for OlexSys, GUI svn.r6498)
;
_cell_angle_alpha 90.000(4)
_cell_angle_beta 106.823(4)
_cell_angle_gamma 90.000(4)
_cell_formula_units_Z 8
_cell_length_a 16.1211(11)
_cell_length_b 24.6050(17)
_cell_length_c 27.4779(19)
_cell_measurement_temperature 100
_cell_volume 10432.9(13)
_computing_molecular_graphics 'Olex2 1.5 (Dolomanov et al., 2009)'
_computing_publication_material 'Olex2 1.5 (Dolomanov et al., 2009)'
_computing_structure_refinement 'SHELXL 2018/3 (Sheldrick, 2015)'
_computing_structure_solution 'SHELXT 2018/2 (Sheldrick, 2018)'
_diffrn_ambient_temperature 100
_diffrn_measured_fraction_theta_full 0.996
_diffrn_measured_fraction_theta_max 0.996
_diffrn_radiation_type CuK\a
_diffrn_radiation_wavelength 1.54187
_diffrn_reflns_av_R_equivalents 0.0508
_diffrn_reflns_av_unetI/netI 0.0379
_diffrn_reflns_Laue_measured_fraction_full 0.996
_diffrn_reflns_Laue_measured_fraction_max 0.996
_diffrn_reflns_limit_h_max 19
_diffrn_reflns_limit_h_min -19
_diffrn_reflns_limit_k_max 29
_diffrn_reflns_limit_k_min -28
_diffrn_reflns_limit_l_max 32
_diffrn_reflns_limit_l_min -33
_diffrn_reflns_number 40475
_diffrn_reflns_point_group_measured_fraction_full 0.996
_diffrn_reflns_point_group_measured_fraction_max 0.996
_diffrn_reflns_theta_full 67.687
_diffrn_reflns_theta_max 68.253
_diffrn_reflns_theta_min 3.386
_diffrn_source_current 30.0
_diffrn_source_power 1.2
_diffrn_source_voltage 40.0
_exptl_absorpt_coefficient_mu 2.765
_exptl_crystal_colour orange
_exptl_crystal_colour_primary orange
_exptl_crystal_density_diffrn 1.244
_exptl_crystal_description Prism
_exptl_crystal_F_000 4096
_exptl_crystal_size_max 0.05
_exptl_crystal_size_mid 0.05
_exptl_crystal_size_min 0.05
_refine_diff_density_max 0.446
_refine_diff_density_min -0.472
_refine_diff_density_rms 0.059
_refine_ls_extinction_coef .
_refine_ls_extinction_method none
_refine_ls_goodness_of_fit_ref 1.086
_refine_ls_hydrogen_treatment constr
_refine_ls_matrix_type full
_refine_ls_number_parameters 655
_refine_ls_number_reflns 9514
_refine_ls_number_restraints 48
_refine_ls_restrained_S_all 1.084
_refine_ls_R_factor_all 0.0385
_refine_ls_R_factor_gt 0.0349
_refine_ls_shift/su_max 0.001
_refine_ls_shift/su_mean 0.000
_refine_ls_structure_factor_coef Fsqd
_refine_ls_weighting_details 'w=1/[\s^2^(Fo^2^)+(0.0636P)^2^+3.4361P] where P=(Fo^2^+2Fc^2^)/3'
_refine_ls_weighting_scheme calc
_refine_ls_wR_factor_gt 0.1025
_refine_ls_wR_factor_ref 0.1040
_reflns_Friedel_coverage 0.000
_reflns_Friedel_fraction_full .
_reflns_Friedel_fraction_max .
_reflns_number_gt 8306
_reflns_number_total 9514
_reflns_threshold_expression 'I > 2\s(I)'
_journal_article_reference e202202698
_cod_data_source_file PTS_T6_IV-v0.4.0.cif
_cod_data_source_block shelx
_cod_depositor_comments 'Releasing structure 3000409 into public domain as published material.'
_cod_database_code 3000409
_shelx_shelxl_version_number 2018/3
_shelx_space_group_comment
;
The symmetry employed for this shelxl refinement is uniquely defined
by the following loop, which should always be used as a source of
symmetry information in preference to the above space-group names.
They are only intended as comments.
;
_shelx_estimated_absorpt_t_max 0.874
_shelx_estimated_absorpt_t_min 0.874
_olex2_refinement_description
;
1. Fixed Uiso
 At 1.2 times of:
  All C(H) groups, All C(H,H) groups, All C(H,H,H,H) groups
 At 1.5 times of:
  All C(H,H,H) groups
2. Uiso/Uaniso restraints and constraints
C2AA \\sim C01Q: within 2A with sigma of 0.001 and sigma for terminal atoms of
0.002 within 2A
C0AA \\sim C01G: within 2A with sigma of 0.001 and sigma for terminal atoms of
0.002 within 2A
C01T \\sim C4AA: within 2A with sigma of 0.001 and sigma for terminal atoms of
0.002 within 2A
C01U \\sim C01V: within 2A with sigma of 0.001 and sigma for terminal atoms of
0.002 within 2A
C01S \\sim C3AA: within 2A with sigma of 0.001 and sigma for terminal atoms of
0.002 within 2A
C01O \\sim C1AA: within 2A with sigma of 0.001 and sigma for terminal atoms of
0.002 within 2A
Uanis(C1AA) \\sim Ueq, Uanis(C01O) \\sim Ueq: with sigma of 0.01 and sigma for
terminal atoms of 0.02
3. Others
 Sof(H01D)=Sof(H01E)=Sof(H01Q)=Sof(H01R)=Sof(C0AA)=Sof(H0AA)=Sof(H0AB)=
 Sof(C1AA)=Sof(H1AA)=Sof(H1AB)=Sof(C2AA)=Sof(H2AA)=Sof(H2AB)=Sof(C3AA)=
 Sof(H3AA)=Sof(H3AB)=Sof(C4AA)=Sof(H4AA)=Sof(C01V)=Sof(H6)=Sof(HC)=1-FVAR(1)
 Sof(H012)=Sof(H01B)=Sof(H01C)=Sof(C01G)=Sof(H01L)=Sof(H01M)=Sof(H01O)=
 Sof(H01P)=Sof(C01O)=Sof(H01Z)=Sof(H)=Sof(C01Q)=Sof(H1)=Sof(HA)=Sof(C01S)=
 Sof(H3)=Sof(HB)=Sof(C01T)=Sof(H4)=Sof(C01U)=Sof(H5)=FVAR(1)
4.a Secondary CH2 refined with riding coordinates:
 C00Y(H00E,H00G), C01B(H01B,H01C), C01B(H01D,H01E), C01G(H01L,H01M), C01J(H01Q,
 H01R), C01N(H01X,H01Y), C01O(H01Z,H), C01Q(H1,HA), C01S(H3,HB), C0AA(H0AA,
 H0AB), C1AA(H1AA,H1AB), C3AA(H3AA,H3AB), C01V(H6,HC)
4.b Secondary CH2 refined with riding coordinates and stretchable bonds:
 C01J(H01O,H01P), C2AA(H2AA,H2AB)
4.c Aromatic/amide H refined with riding coordinates:
 C00B(H00B), C00F(H00F), C00K(H00K), C00O(H00O), C00T(H00T), C00W(H00W),
 C00Z(H00Z), C010(H010), C011(H011), C012(H012), C016(H016), C019(H019),
 C01A(H01A), C01C(H01F), C01D(H01G), C01F(H01K), C01I(H01N), C01K(H01S),
 C01M(H01W), C01P(H01), C01R(H2), C01T(H4), C01U(H5), C4AA(H4AA)
4.d Idealised Me refined as rotating group:
 C00R(H00A,H00C,H00D), C01E(H01H,H01I,H01J), C01L(H01T,H01U,H01V)
;
_olex2_submission_original_sample_id PTS_T6_IV
_olex2_submission_special_instructions 'No special instructions were received'

loop_
_space_group_symop_operation_xyz
'x, y, z'
'-x, y, -z+1/2'
'x+1/2, y+1/2, z'
'-x+1/2, y+1/2, -z+1/2'
'-x, -y, -z'
'x, -y, z-1/2'
'-x+1/2, -y+1/2, -z'
'x+1/2, -y+1/2, z-1/2'

loop_
_atom_site_label
_atom_site_type_symbol
_atom_site_fract_x
_atom_site_fract_y
_atom_site_fract_z
_atom_site_U_iso_or_equiv
_atom_site_adp_type
_atom_site_occupancy
_atom_site_site_symmetry_order
_atom_site_calc_flag
_atom_site_refinement_flags_posn
_atom_site_refinement_flags_adp
_atom_site_refinement_flags_occupancy
_atom_site_disorder_assembly
_atom_site_disorder_group
S001 S 0.75831(2) 0.67760(2) 0.43403(2) 0.01930(10) Uani 1 1 d . . . . .
S002 S 0.93142(2) 0.40147(2) 0.39924(2) 0.02328(11) Uani 1 1 d . . . . .
S003 S 0.90487(2) 0.52640(2) 0.45428(2) 0.02203(11) Uani 1 1 d . . . . .
S004 S 0.97397(3) 0.22627(2) 0.40667(2) 0.02431(11) Uani 1 1 d . . . . .
S005 S 0.99860(3) 0.09816(2) 0.38654(2) 0.02630(11) Uani 1 1 d . . . . .
S006 S 0.86290(3) 0.84094(2) 0.47024(2) 0.02954(12) Uani 1 1 d . . . . .
O007 O 0.88535(7) 0.43472(5) 0.54453(5) 0.0265(3) Uani 1 1 d . . . . .
O008 O 0.69782(7) 0.30766(5) 0.44407(4) 0.0226(2) Uani 1 1 d . . . . .
O009 O 0.17215(7) 0.18892(5) 0.24782(5) 0.0295(3) Uani 1 1 d . . . . .
N00A N 0.45416(9) 0.35565(6) 0.35251(5) 0.0251(3) Uani 1 1 d . . . . .
C00B C 0.70906(10) 0.80312(6) 0.43334(5) 0.0163(3) Uani 1 1 d . . . . .
H00B H 0.662049 0.779955 0.421068 0.020 Uiso 1 1 calc R U . . .
N00C N 0.43700(10) 0.33890(7) 0.30791(6) 0.0317(4) Uani 1 1 d . . . . .
C00D C 0.82873(10) 0.73132(6) 0.45264(6) 0.0186(3) Uani 1 1 d . . . . .
C00E C 0.61450(10) 0.44856(6) 0.43230(6) 0.0206(3) Uani 1 1 d . . . . .
C00F C 1.06169(10) 0.12412(7) 0.31414(6) 0.0212(3) Uani 1 1 d . . . . .
H00F H 1.082998 0.143772 0.291439 0.025 Uiso 1 1 calc R U . . .
C00G C 0.74949(10) 0.49080(7) 0.42275(6) 0.0199(3) Uani 1 1 d . . . . .
C00H C 0.81512(10) 0.40211(7) 0.53927(6) 0.0221(3) Uani 1 1 d . . . . .
C00I C 1.03184(10) 0.14774(7) 0.35236(6) 0.0214(3) Uani 1 1 d . . . . .
C00J C 0.71907(10) 0.33641(6) 0.48792(6) 0.0204(3) Uani 1 1 d . . . . .
C00K C 0.67332(11) 0.33400(7) 0.52372(6) 0.0234(3) Uani 1 1 d . . . . .
H00K H 0.625358 0.311353 0.518543 0.028 Uiso 1 1 calc R U . . .
C00L C 0.79084(10) 0.37067(7) 0.49513(6) 0.0198(3) Uani 1 1 d . . . . .
C00M C 0.79580(10) 0.78617(7) 0.45057(6) 0.0204(3) Uani 1 1 d . . . . .
C00N C 0.82260(10) 0.57352(6) 0.44152(6) 0.0191(3) Uani 1 1 d . . . . .
C00O C 0.87461(9) 0.32345(6) 0.44148(6) 0.0191(3) Uani 1 1 d . . . . .
H00O H 0.863349 0.288795 0.451507 0.023 Uiso 1 1 calc R U . . .
C00P C 0.92461(10) 0.33271(6) 0.40990(6) 0.0197(3) Uani 1 1 d . . . . .
C00Q C 0.67257(10) 0.45516(6) 0.40356(6) 0.0201(3) Uani 1 1 d . . . . .
C00R C 0.62518(10) 0.47795(7) 0.48160(6) 0.0239(3) Uani 1 1 d . . . . .
H00A H 0.685484 0.479134 0.500365 0.036 Uiso 1 1 calc R U . . .
H00C H 0.593539 0.459189 0.501177 0.036 Uiso 1 1 calc R U . . .
H00D H 0.603365 0.514321 0.474787 0.036 Uiso 1 1 calc R U . . .
C00S C 0.84115(10) 0.63076(6) 0.44813(6) 0.0188(3) Uani 1 1 d . . . . .
C00T C 0.91933(10) 0.65640(7) 0.46583(6) 0.0219(3) Uani 1 1 d . . . . .
H00T H 0.972064 0.638114 0.475288 0.026 Uiso 1 1 calc R U . . .
C00U C 0.96576(10) 0.29277(6) 0.38572(6) 0.0198(3) Uani 1 1 d . . . . .
C00V C 0.83335(10) 0.47279(6) 0.43706(6) 0.0209(3) Uani 1 1 d . . . . .
C00W C 0.69971(11) 0.36545(7) 0.56687(6) 0.0260(4) Uani 1 1 d . . . . .
H00W H 0.669195 0.363623 0.590825 0.031 Uiso 1 1 calc R U . . .
C00X C 1.01780(9) 0.20504(7) 0.35966(6) 0.0196(3) Uani 1 1 d . . . . .
C00Y C 0.62634(10) 0.27108(7) 0.43505(6) 0.0225(3) Uani 1 1 d . . . . .
H00E H 0.573392 0.290900 0.432926 0.027 Uiso 1 1 calc R U . . .
H00G H 0.635811 0.244948 0.462545 0.027 Uiso 1 1 calc R U . . .
C00Z C 0.54347(10) 0.41480(7) 0.41398(6) 0.0219(3) Uani 1 1 d . . . . .
H00Z H 0.505986 0.408635 0.433534 0.026 Uiso 1 1 calc R U . . .
C010 C 0.91201(10) 0.71320(7) 0.46830(6) 0.0226(3) Uani 1 1 d . . . . .
H010 H 0.959521 0.736186 0.479552 0.027 Uiso 1 1 calc R U . . .
C011 C 0.58311(11) 0.39875(7) 0.33748(7) 0.0241(3) Uani 1 1 d . . . . .
H011 H 0.571037 0.383126 0.305366 0.029 Uiso 1 1 calc R U . . .
C012 C 0.77026(11) 0.39958(7) 0.57545(7) 0.0254(4) Uani 1 1 d . . . . .
H012 H 0.787493 0.420502 0.604852 0.030 Uiso 0.748(3) 1 calc R U P A 1
C013 C 0.84122(9) 0.37136(6) 0.45774(6) 0.0192(3) Uani 1 1 d . . . . .
C014 C 0.52775(10) 0.39023(7) 0.36703(7) 0.0228(3) Uani 1 1 d . . . . .
C015 C 0.65624(10) 0.43047(6) 0.35571(7) 0.0223(3) Uani 1 1 d . . . . .
C016 C 0.74429(10) 0.54818(7) 0.42596(6) 0.0203(3) Uani 1 1 d . . . . .
H016 H 0.691936 0.566859 0.418124 0.024 Uiso 1 1 calc R U . . .
C017 C 0.23585(11) 0.22739(7) 0.26045(6) 0.0262(4) Uani 1 1 d . . . . .
C018 C 0.86416(10) 0.41721(7) 0.43635(6) 0.0210(3) Uani 1 1 d . . . . .
C019 C 1.05553(11) 0.06728(8) 0.31428(7) 0.0311(4) Uani 1 1 d . . . . .
H019 H 1.073335 0.045224 0.291705 0.037 Uiso 1 1 calc R U . . .
C01A C 0.99810(10) 0.29772(7) 0.34525(6) 0.0245(3) Uani 1 1 d . . . . .
H01A H 1.000392 0.330576 0.328964 0.029 Uiso 1 1 calc R U . . .
C01B C 0.61933(10) 0.24259(7) 0.38591(6) 0.0247(4) Uani 1 1 d . . . . .
H01B H 0.674686 0.225997 0.387616 0.030 Uiso 0.748(3) 1 calc R U P A 1
H01C H 0.606700 0.269134 0.358650 0.030 Uiso 0.748(3) 1 calc R U P A 1
H01D H 0.670705 0.220795 0.388882 0.030 Uiso 0.252(3) 1 calc R U P A 2
H01E H 0.614200 0.268946 0.358946 0.030 Uiso 0.252(3) 1 calc R U P A 2
C01C C 0.25609(11) 0.24695(8) 0.30954(6) 0.0299(4) Uani 1 1 d . . . . .
H01F H 0.225627 0.234565 0.331384 0.036 Uiso 1 1 calc R U . . .
C01D C 1.02161(11) 0.04748(7) 0.34994(7) 0.0286(4) Uani 1 1 d . . . . .
H01G H 1.011868 0.010763 0.354172 0.034 Uiso 1 1 calc R U . . .
C01E C 0.71448(12) 0.43798(8) 0.32237(7) 0.0305(4) Uani 1 1 d . . . . .
H01H H 0.743835 0.472260 0.329877 0.046 Uiso 1 1 calc R U . . .
H01I H 0.680479 0.437314 0.287342 0.046 Uiso 1 1 calc R U . . .
H01J H 0.756379 0.409152 0.328552 0.046 Uiso 1 1 calc R U . . .
C01F C 1.02773(10) 0.24828(7) 0.33047(6) 0.0248(4) Uani 1 1 d . . . . .
H01K H 1.051635 0.245312 0.303574 0.030 Uiso 1 1 calc R U . . .
C01G C 0.5501(6) 0.1994(5) 0.3736(5) 0.0236(12) Uani 0.748(3) 1 d . U P A 1
H01L H 0.493794 0.216325 0.368161 0.028 Uiso 0.748(3) 1 calc R U P A 1
H01M H 0.559147 0.174759 0.402238 0.028 Uiso 0.748(3) 1 calc R U P A 1
C01H C 0.36613(11) 0.30269(7) 0.29378(7) 0.0281(4) Uani 1 1 d . . . . .
C01I C 0.32071(11) 0.28447(8) 0.32627(7) 0.0289(4) Uani 1 1 d . . . . .
H01N H 0.334044 0.297667 0.359358 0.035 Uiso 1 1 calc R U . . .
C01J C 0.26320(12) 0.11418(8) 0.23437(7) 0.0344(4) Uani 1 1 d . . . . .
H01O H 0.3118(11) 0.1371(5) 0.23704(9) 0.041 Uiso 0.748(3) 1 calc R U P A 1
H01P H 0.26476(13) 0.0859(6) 0.2111(5) 0.041 Uiso 0.748(3) 1 calc R U P A 1
H01Q H 0.268753 0.089811 0.207742 0.041 Uiso 0.252(3) 1 calc R U P A 2
H01R H 0.311696 0.139218 0.241275 0.041 Uiso 0.252(3) 1 calc R U P A 2
C01K C 0.70286(13) 0.86049(8) 0.43719(7) 0.0316(4) Uani 1 1 d . . . . .
H01S H 0.650362 0.879040 0.427595 0.038 Uiso 1 1 calc R U . . .
C01L C 0.89864(12) 0.47641(8) 0.58193(8) 0.0334(4) Uani 1 1 d . . . . .
H01T H 0.940675 0.501841 0.577039 0.050 Uiso 1 1 calc R U . . .
H01U H 0.919300 0.460582 0.615193 0.050 Uiso 1 1 calc R U . . .
H01V H 0.844915 0.494909 0.578791 0.050 Uiso 1 1 calc R U . . .
C01M C 0.77932(13) 0.88549(7) 0.45585(7) 0.0345(4) Uani 1 1 d . . . . .
H01W H 0.785711 0.922873 0.460366 0.041 Uiso 1 1 calc R U . . .
C01N C 0.18178(12) 0.14643(8) 0.21388(7) 0.0320(4) Uani 1 1 d . . . . .
H01X H 0.181880 0.162450 0.181640 0.038 Uiso 1 1 calc R U . . .
H01Y H 0.132384 0.122162 0.207586 0.038 Uiso 1 1 calc R U . . .
C01O C 0.2706(6) 0.0890(4) 0.2872(2) 0.0286(10) Uani 0.748(3) 1 d . U P A 1
H01Z H 0.257515 0.116768 0.308932 0.034 Uiso 0.748(3) 1 calc R U P A 1
H H 0.227628 0.060479 0.283179 0.034 Uiso 0.748(3) 1 calc R U P A 1
C01P C 0.27930(14) 0.24623(9) 0.22748(7) 0.0412(5) Uani 1 1 d . . . . .
H01 H 0.264661 0.233808 0.194102 0.049 Uiso 1 1 calc R U . . .
C01Q C 0.5509(2) 0.1668(2) 0.32575(18) 0.0319(8) Uani 0.748(3) 1 d . U P A 1
H1 H 0.539618 0.191701 0.297215 0.038 Uiso 0.748(3) 1 calc R U P A 1
HA H 0.608627 0.152118 0.330852 0.038 Uiso 0.748(3) 1 calc R U P A 1
C01R C 0.34479(15) 0.28374(9) 0.24453(8) 0.0440(5) Uani 1 1 d . . . . .
H2 H 0.374854 0.296380 0.222572 0.053 Uiso 1 1 calc R U . . .
C01S C 0.3598(4) 0.0653(2) 0.31339(14) 0.0353(9) Uani 0.748(3) 1 d . U P A 1
H3 H 0.357052 0.043457 0.342260 0.042 Uiso 0.748(3) 1 calc R U P A 1
HB H 0.378056 0.042064 0.289882 0.042 Uiso 0.748(3) 1 calc R U P A 1
C01T C 0.48767(17) 0.12130(12) 0.31191(10) 0.0351(6) Uani 0.748(3) 1 d . U P A 1
H4 H 0.494141 0.097862 0.286700 0.042 Uiso 0.748(3) 1 calc R U P A 1
C01U C 0.42404(16) 0.11035(11) 0.33100(10) 0.0294(6) Uani 0.748(3) 1 d . U P A 1
H5 H 0.418247 0.132156 0.357473 0.035 Uiso 0.748(3) 1 calc R U P A 1
C0AA C 0.538(2) 0.2058(16) 0.3735(17) 0.0235(14) Uani 0.252(3) 1 d . U P A 2
H0AA H 0.542563 0.181447 0.401901 0.028 Uiso 0.252(3) 1 calc R U P A 2
H0AB H 0.487294 0.228407 0.369729 0.028 Uiso 0.252(3) 1 calc R U P A 2
C1AA C 0.272(2) 0.0834(12) 0.2779(9) 0.0287(12) Uani 0.252(3) 1 d . U P A 2
H1AA H 0.226962 0.055616 0.270372 0.034 Uiso 0.252(3) 1 calc R U P A 2
H1AB H 0.261223 0.106795 0.304009 0.034 Uiso 0.252(3) 1 calc R U P A 2
C2AA C 0.5264(8) 0.1739(7) 0.3278(6) 0.0319(10) Uani 0.252(3) 1 d . U P A 2
H2AA H 0.583(3) 0.1452(18) 0.3332(7) 0.038 Uiso 0.252(3) 1 calc R U P A 2
H2AB H 0.5258(8) 0.2018(17) 0.295(2) 0.038 Uiso 0.252(3) 1 calc R U P A 2
C3AA C 0.3563(13) 0.0570(8) 0.2984(6) 0.0351(11) Uani 0.252(3) 1 d . U P A 2
H3AA H 0.360527 0.028567 0.274754 0.042 Uiso 0.252(3) 1 calc R U P A 2
H3AB H 0.356314 0.039250 0.329923 0.042 Uiso 0.252(3) 1 calc R U P A 2
C4AA C 0.4436(5) 0.1420(4) 0.3149(3) 0.0344(8) Uani 0.252(3) 1 d . U P A 2
H4AA H 0.392730 0.161610 0.310937 0.041 Uiso 0.252(3) 1 calc R U P A 2
C01V C 0.4358(5) 0.0899(3) 0.3087(3) 0.0296(8) Uani 0.252(3) 1 d . U P A 2
H6 H 0.475090 0.074382 0.339155 0.036 Uiso 0.252(3) 1 calc R U P A 2
HC H 0.460399 0.081683 0.281278 0.036 Uiso 0.252(3) 1 calc R U P A 2

loop_
_atom_site_aniso_label
_atom_site_aniso_U_11
_atom_site_aniso_U_22
_atom_site_aniso_U_33
_atom_site_aniso_U_23
_atom_site_aniso_U_13
_atom_site_aniso_U_12
S001 0.01619(18) 0.0151(2) 0.0251(2) -0.00150(14) 0.00358(15) -0.00140(13)
S002 0.0210(2) 0.0162(2) 0.0376(2) 0.00060(16) 0.01634(17) 0.00006(14)
S003 0.01460(19) 0.0160(2) 0.0357(2) -0.00020(16) 0.00750(16) -0.00053(14)
S004 0.0308(2) 0.0175(2) 0.0297(2) -0.00115(16) 0.01688(18) 0.00102(15)
S005 0.0277(2) 0.0241(2) 0.0273(2) 0.00283(16) 0.00827(17) 0.00565(16)
S006 0.0321(2) 0.0214(2) 0.0366(2) -0.00522(18) 0.01219(19) -0.00651(17)
O007 0.0199(5) 0.0277(6) 0.0329(7) -0.0102(5) 0.0093(5) -0.0049(5)
O008 0.0210(5) 0.0229(6) 0.0262(6) -0.0032(5) 0.0105(5) -0.0070(5)
O009 0.0244(6) 0.0322(7) 0.0294(6) -0.0015(5) 0.0041(5) -0.0129(5)
N00A 0.0216(7) 0.0243(7) 0.0300(8) -0.0029(6) 0.0085(6) -0.0062(6)
C00B 0.0226(7) 0.0119(7) 0.0141(7) -0.0013(5) 0.0048(6) 0.0020(6)
N00C 0.0343(8) 0.0322(8) 0.0326(8) -0.0104(7) 0.0162(7) -0.0174(7)
C00D 0.0212(8) 0.0186(8) 0.0166(7) -0.0024(6) 0.0066(6) -0.0040(6)
C00E 0.0180(7) 0.0157(8) 0.0275(9) 0.0012(6) 0.0058(6) 0.0019(6)
C00F 0.0221(8) 0.0187(8) 0.0255(8) -0.0020(6) 0.0115(7) 0.0008(6)
C00G 0.0174(7) 0.0177(8) 0.0258(8) -0.0012(6) 0.0082(6) -0.0014(6)
C00H 0.0172(7) 0.0191(8) 0.0289(9) 0.0001(7) 0.0049(7) 0.0012(6)
C00I 0.0162(7) 0.0223(9) 0.0237(8) -0.0037(7) 0.0026(6) 0.0001(6)
C00J 0.0206(7) 0.0163(8) 0.0244(8) 0.0023(6) 0.0066(6) 0.0020(6)
C00K 0.0229(8) 0.0203(8) 0.0293(9) 0.0031(7) 0.0115(7) -0.0011(6)
C00L 0.0163(7) 0.0184(8) 0.0251(8) 0.0026(6) 0.0069(6) 0.0034(6)
C00M 0.0277(8) 0.0171(8) 0.0172(8) -0.0023(6) 0.0077(6) -0.0035(6)
C00N 0.0172(7) 0.0170(8) 0.0237(8) -0.0009(6) 0.0068(6) 0.0018(6)
C00O 0.0162(7) 0.0163(8) 0.0245(8) -0.0004(6) 0.0052(6) -0.0010(6)
C00P 0.0155(7) 0.0171(8) 0.0260(8) -0.0024(6) 0.0054(6) -0.0009(6)
C00Q 0.0167(7) 0.0131(7) 0.0300(9) 0.0011(6) 0.0060(6) 0.0008(6)
C00R 0.0199(7) 0.0234(9) 0.0283(9) -0.0013(7) 0.0067(7) -0.0015(6)
C00S 0.0170(7) 0.0190(8) 0.0208(8) -0.0015(6) 0.0062(6) 0.0000(6)
C00T 0.0168(7) 0.0221(9) 0.0264(8) -0.0021(7) 0.0053(6) -0.0010(6)
C00U 0.0162(7) 0.0177(8) 0.0246(8) -0.0012(6) 0.0046(6) -0.0001(6)
C00V 0.0183(7) 0.0164(8) 0.0299(8) -0.0001(6) 0.0101(7) -0.0025(6)
C00W 0.0278(8) 0.0273(9) 0.0264(9) 0.0034(7) 0.0135(7) 0.0020(7)
C00X 0.0148(7) 0.0218(8) 0.0216(8) -0.0042(6) 0.0042(6) 0.0003(6)
C00Y 0.0192(7) 0.0209(8) 0.0283(9) 0.0026(7) 0.0082(6) -0.0045(6)
C00Z 0.0172(7) 0.0210(8) 0.0285(9) 0.0018(7) 0.0081(6) -0.0014(6)
C010 0.0191(7) 0.0226(8) 0.0256(8) -0.0056(7) 0.0057(6) -0.0068(6)
C011 0.0250(8) 0.0190(8) 0.0302(9) -0.0044(7) 0.0109(7) -0.0022(6)
C012 0.0268(8) 0.0256(9) 0.0243(8) -0.0015(7) 0.0084(7) 0.0024(7)
C013 0.0141(7) 0.0179(8) 0.0250(8) -0.0004(6) 0.0047(6) -0.0001(6)
C014 0.0197(8) 0.0178(8) 0.0316(9) -0.0008(7) 0.0085(7) -0.0035(6)
C015 0.0202(8) 0.0157(8) 0.0331(9) -0.0013(7) 0.0109(7) -0.0007(6)
C016 0.0166(7) 0.0172(8) 0.0274(8) -0.0026(6) 0.0069(6) 0.0004(6)
C017 0.0235(8) 0.0273(9) 0.0258(9) 0.0007(7) 0.0040(7) -0.0088(7)
C018 0.0154(7) 0.0191(8) 0.0304(9) -0.0012(7) 0.0098(6) 0.0000(6)
C019 0.0310(9) 0.0288(10) 0.0323(10) -0.0100(8) 0.0074(8) 0.0035(7)
C01A 0.0247(8) 0.0218(9) 0.0280(9) 0.0028(7) 0.0093(7) 0.0020(6)
C01B 0.0215(8) 0.0265(9) 0.0264(9) 0.0007(7) 0.0075(7) -0.0030(7)
C01C 0.0235(8) 0.0431(11) 0.0231(9) 0.0030(8) 0.0066(7) -0.0126(8)
C01D 0.0250(8) 0.0198(9) 0.0361(10) -0.0005(7) 0.0010(7) 0.0027(7)
C01E 0.0286(9) 0.0316(10) 0.0356(10) -0.0075(8) 0.0162(8) -0.0097(7)
C01F 0.0230(8) 0.0281(9) 0.0251(8) -0.0016(7) 0.0098(7) 0.0022(7)
C01G 0.015(3) 0.024(3) 0.0297(9) 0.0024(19) 0.003(2) 0.0007(19)
C01H 0.0302(9) 0.0275(9) 0.0284(9) -0.0033(7) 0.0115(7) -0.0117(7)
C01I 0.0249(8) 0.0401(11) 0.0206(8) -0.0032(7) 0.0050(7) -0.0106(8)
C01J 0.0349(10) 0.0341(11) 0.0341(10) -0.0040(8) 0.0099(8) -0.0123(8)
C01K 0.0394(10) 0.0249(9) 0.0289(9) 0.0010(7) 0.0072(8) 0.0088(8)
C01L 0.0254(9) 0.0322(10) 0.0441(11) -0.0169(8) 0.0123(8) -0.0064(7)
C01M 0.0526(12) 0.0167(9) 0.0356(10) -0.0018(7) 0.0147(9) -0.0010(8)
C01N 0.0322(9) 0.0353(10) 0.0233(9) -0.0026(8) -0.0006(7) -0.0161(8)
C01O 0.0270(9) 0.033(2) 0.024(3) -0.0041(18) 0.004(2) -0.0120(13)
C01P 0.0573(13) 0.0441(12) 0.0258(9) -0.0106(8) 0.0179(9) -0.0280(10)
C01Q 0.028(2) 0.0393(18) 0.0286(11) -0.0073(11) 0.0089(16) -0.0097(18)
C01R 0.0624(13) 0.0459(12) 0.0330(10) -0.0132(9) 0.0285(10) -0.0342(11)
C01S 0.0353(12) 0.030(2) 0.036(3) 0.0027(18) 0.004(2) -0.0074(13)
C01T 0.0317(14) 0.0394(15) 0.0331(12) -0.0109(11) 0.0077(11) -0.0051(11)
C01U 0.0291(11) 0.0261(14) 0.0276(14) -0.0006(10) -0.0004(10) -0.0051(10)
C0AA 0.015(3) 0.024(3) 0.0295(12) 0.002(2) 0.003(2) 0.001(2)
C1AA 0.0270(12) 0.033(2) 0.024(3) -0.005(2) 0.004(2) -0.0117(16)
C2AA 0.028(3) 0.039(2) 0.0287(14) -0.0071(14) 0.009(2) -0.009(2)
C3AA 0.0353(15) 0.030(2) 0.036(3) 0.003(2) 0.004(2) -0.0078(16)
C4AA 0.0310(17) 0.0390(18) 0.0324(15) -0.0106(15) 0.0078(15) -0.0050(14)
C01V 0.0291(14) 0.0268(17) 0.0275(17) -0.0004(13) -0.0004(14) -0.0053(14)

loop_
_atom_type_symbol
_atom_type_description
_atom_type_scat_dispersion_real
_atom_type_scat_dispersion_imag
_atom_type_scat_source
C C 0.0181 0.0091 'International Tables Vol C Tables 4.2.6.8 and 6.1.1.4'
H H 0.0000 0.0000 'International Tables Vol C Tables 4.2.6.8 and 6.1.1.4'
N N 0.0311 0.0180 'International Tables Vol C Tables 4.2.6.8 and 6.1.1.4'
O O 0.0492 0.0322 'International Tables Vol C Tables 4.2.6.8 and 6.1.1.4'
S S 0.3331 0.5567 'International Tables Vol C Tables 4.2.6.8 and 6.1.1.4'

loop_
_geom_angle_atom_site_label_1
_geom_angle_atom_site_label_2
_geom_angle_atom_site_label_3
_geom_angle
_geom_angle_site_symmetry_1
_geom_angle_site_symmetry_3
C00D S001 C00S 92.60(8) . .
C00P S002 C018 92.17(8) . .
C00N S003 C00V 92.57(8) . .
C00X S004 C00U 92.63(8) . .
C01D S005 C00I 92.37(9) . .
C01M S006 C00M 92.78(9) . .
C00H O007 C01L 116.63(12) . .
C00J O008 C00Y 117.92(12) . .
C017 O009 C01N 117.01(13) . .
N00C N00A C014 113.84(13) . .
C00M C00B H00B 124.6 . .
C00M C00B C01K 110.77(15) . .
C01K C00B H00B 124.6 . .
N00A N00C C01H 114.27(14) . .
C00M C00D S001 120.15(12) . .
C010 C00D S001 110.37(12) . .
C010 C00D C00M 129.48(15) . .
C00Q C00E C00R 122.22(14) . .
C00Z C00E C00Q 118.83(15) . .
C00Z C00E C00R 118.92(14) . .
C00I C00F H00F 124.1 . .
C00I C00F C019 111.80(15) . .
C019 C00F H00F 124.1 . .
C00V C00G C00Q 124.39(14) . .
C00V C00G C016 112.08(14) . .
C016 C00G C00Q 123.47(14) . .
O007 C00H C00L 115.76(14) . .
O007 C00H C012 122.66(15) . .
C012 C00H C00L 121.58(15) . .
C00F C00I S005 110.14(12) . .
C00F C00I C00X 127.40(15) . .
C00X C00I S005 121.94(12) . .
O008 C00J C00K 123.92(14) . .
O008 C00J C00L 115.28(13) . .
C00K C00J C00L 120.78(15) . .
C00J C00K H00K 120.3 . .
C00W C00K C00J 119.36(15) . .
C00W C00K H00K 120.3 . .
C00H C00L C00J 118.01(14) . .
C00H C00L C013 121.57(14) . .
C00J C00L C013 120.36(14) . .
C00B C00M S006 110.42(12) . .
C00B C00M C00D 127.54(14) . .
C00D C00M S006 122.04(12) . .
C00S C00N S003 120.91(11) . .
C016 C00N S003 110.22(12) . .
C016 C00N C00S 128.86(14) . .
C00P C00O H00O 122.9 . .
C00P C00O C013 114.15(14) . .
C013 C00O H00O 122.9 . .
C00O C00P S002 110.49(12) . .
C00O C00P C00U 127.69(15) . .
C00U C00P S002 121.78(12) . .
C00E C00Q C00G 119.65(14) . .
C00E C00Q C015 120.31(14) . .
C015 C00Q C00G 119.96(13) . .
C00E C00R H00A 109.5 . .
C00E C00R H00C 109.5 . .
C00E C00R H00D 109.5 . .
H00A C00R H00C 109.5 . .
H00A C00R H00D 109.5 . .
H00C C00R H00D 109.5 . .
C00N C00S S001 120.47(11) . .
C00T C00S S001 110.26(12) . .
C00T C00S C00N 129.26(14) . .
C00S C00T H00T 123.4 . .
C00S C00T C010 113.24(14) . .
C010 C00T H00T 123.4 . .
C00P C00U S004 119.39(12) . .
C01A C00U S004 110.24(12) . .
C01A C00U C00P 130.30(15) . .
C00G C00V S003 110.94(12) . .
C00G C00V C018 127.79(15) . .
C018 C00V S003 121.19(11) . .
C00K C00W H00W 119.2 . .
C00K C00W C012 121.62(15) . .
C012 C00W H00W 119.2 . .
C00I C00X S004 120.82(12) . .
C01F C00X S004 110.26(12) . .
C01F C00X C00I 128.66(15) . .
O008 C00Y H00E 110.2 . .
O008 C00Y H00G 110.2 . .
O008 C00Y C01B 107.38(12) . .
H00E C00Y H00G 108.5 . .
C01B C00Y H00E 110.2 . .
C01B C00Y H00G 110.2 . .
C00E C00Z H00Z 119.6 . .
C014 C00Z C00E 120.73(14) . .
C014 C00Z H00Z 119.6 . .
C00D C010 C00T 113.53(14) . .
C00D C010 H010 123.2 . .
C00T C010 H010 123.2 . .
C014 C011 H011 120.0 . .
C015 C011 H011 120.0 . .
C015 C011 C014 120.00(16) . .
C00H C012 H012 120.7 . .
C00W C012 C00H 118.64(16) . .
C00W C012 H012 120.7 . .
C00O C013 C00L 122.80(14) . .
C018 C013 C00L 125.19(14) . .
C018 C013 C00O 111.96(14) . .
C00Z C014 N00A 115.95(14) . .
C00Z C014 C011 120.42(15) . .
C011 C014 N00A 123.62(15) . .
C00Q C015 C01E 122.56(14) . .
C011 C015 C00Q 119.58(14) . .
C011 C015 C01E 117.84(15) . .
C00G C016 H016 122.9 . .
C00N C016 C00G 114.16(14) . .
C00N C016 H016 122.9 . .
O009 C017 C01C 115.98(15) . .
O009 C017 C01P 123.70(16) . .
C01P C017 C01C 120.32(16) . .
C00V C018 S002 119.43(12) . .
C013 C018 S002 111.13(12) . .
C013 C018 C00V 129.12(14) . .
C00F C019 H019 123.0 . .
C01D C019 C00F 114.06(16) . .
C01D C019 H019 123.0 . .
C00U C01A H01A 123.2 . .
C00U C01A C01F 113.55(15) . .
C01F C01A H01A 123.2 . .
C00Y C01B H01B 109.0 . .
C00Y C01B H01C 109.0 . .
C00Y C01B H01D 110.1 . .
C00Y C01B H01E 110.1 . .
C00Y C01B C01G 113.0(5) . .
C00Y C01B C0AA 108.1(16) . .
H01B C01B H01C 107.8 . .
H01D C01B H01E 108.4 . .
C01G C01B H01B 109.0 . .
C01G C01B H01C 109.0 . .
C0AA C01B H01D 110.1 . .
C0AA C01B H01E 110.1 . .
C017 C01C H01F 119.8 . .
C01I C01C C017 120.38(15) . .
C01I C01C H01F 119.8 . .
S005 C01D H01G 124.2 . .
C019 C01D S005 111.59(14) . .
C019 C01D H01G 124.2 . .
C015 C01E H01H 109.5 . .
C015 C01E H01I 109.5 . .
C015 C01E H01J 109.5 . .
H01H C01E H01I 109.5 . .
H01H C01E H01J 109.5 . .
H01I C01E H01J 109.5 . .
C00X C01F C01A 113.28(14) . .
C00X C01F H01K 123.4 . .
C01A C01F H01K 123.4 . .
C01B C01G H01L 109.3 . .
C01B C01G H01M 109.3 . .
C01B C01G C01Q 111.7(7) . .
H01L C01G H01M 107.9 . .
C01Q C01G H01L 109.3 . .
C01Q C01G H01M 109.3 . .
C01I C01H N00C 124.36(16) . .
C01R C01H N00C 115.84(15) . .
C01R C01H C01I 119.75(16) . .
C01C C01I C01H 119.71(16) . .
C01C C01I H01N 120.1 . .
C01H C01I H01N 120.1 . .
H01O C01J H01P 107.8 . .
H01Q C01J H01R 107.2 . .
C01N C01J H01O 109.1 . .
C01N C01J H01P 109.1 . .
C01N C01J H01Q 107.8 . .
C01N C01J H01R 107.8 . .
C01N C01J C01O 112.7(4) . .
C01O C01J H01O 109.1 . .
C01O C01J H01P 109.1 . .
C1AA C01J H01Q 107.8 . .
C1AA C01J H01R 107.8 . .
C1AA C01J C01N 117.9(13) . .
C00B C01K H01S 123.0 . .
C01M C01K C00B 114.06(17) . .
C01M C01K H01S 123.0 . .
O007 C01L H01T 109.5 . .
O007 C01L H01U 109.5 . .
O007 C01L H01V 109.5 . .
H01T C01L H01U 109.5 . .
H01T C01L H01V 109.5 . .
H01U C01L H01V 109.5 . .
S006 C01M H01W 124.0 . .
C01K C01M S006 111.98(14) . .
C01K C01M H01W 124.0 . .
O009 C01N C01J 112.86(14) . .
O009 C01N H01X 109.0 . .
O009 C01N H01Y 109.0 . .
C01J C01N H01X 109.0 . .
C01J C01N H01Y 109.0 . .
H01X C01N H01Y 107.8 . .
C01J C01O H01Z 108.8 . .
C01J C01O H 108.8 . .
H01Z C01O H 107.7 . .
C01S C01O C01J 113.6(6) . .
C01S C01O H01Z 108.8 . .
C01S C01O H 108.8 . .
C017 C01P H01 120.4 . .
C017 C01P C01R 119.18(17) . .
C01R C01P H01 120.4 . .
C01G C01Q H1 108.3 . .
C01G C01Q HA 108.3 . .
H1 C01Q HA 107.4 . .
C01T C01Q C01G 115.8(5) . .
C01T C01Q H1 108.3 . .
C01T C01Q HA 108.3 . .
C01H C01R C01P 120.63(16) . .
C01H C01R H2 119.7 . .
C01P C01R H2 119.7 . .
C01O C01S H3 109.7 . .
C01O C01S HB 109.7 . .
H3 C01S HB 108.2 . .
C01U C01S C01O 109.8(5) . .
C01U C01S H3 109.7 . .
C01U C01S HB 109.7 . .
C01Q C01T H4 116.2 . .
C01U C01T C01Q 127.7(3) . .
C01U C01T H4 116.2 . .
C01S C01U H5 117.6 . .
C01T C01U C01S 124.9(3) . .
C01T C01U H5 117.6 . .
C01B C0AA H0AA 108.9 . .
C01B C0AA H0AB 108.9 . .
H0AA C0AA H0AB 107.7 . .
C2AA C0AA C01B 113(3) . .
C2AA C0AA H0AA 108.9 . .
C2AA C0AA H0AB 108.9 . .
C01J C1AA H1AA 108.6 . .
C01J C1AA H1AB 108.6 . .
C01J C1AA C3AA 115(2) . .
H1AA C1AA H1AB 107.6 . .
C3AA C1AA H1AA 108.6 . .
C3AA C1AA H1AB 108.6 . .
C0AA C2AA H2AA 109.2 . .
C0AA C2AA H2AB 109.2 . .
C0AA C2AA C4AA 111.9(17) . .
H2AA C2AA H2AB 107.9 . .
C4AA C2AA H2AA 109.2 . .
C4AA C2AA H2AB 109.2 . .
C1AA C3AA H3AA 107.5 . .
C1AA C3AA H3AB 107.5 . .
C1AA C3AA C01V 119.4(18) . .
H3AA C3AA H3AB 107.0 . .
C01V C3AA H3AA 107.5 . .
C01V C3AA H3AB 107.5 . .
C2AA C4AA H4AA 116.7 . .
C01V C4AA C2AA 126.6(10) . .
C01V C4AA H4AA 116.7 . .
C3AA C01V H6 105.3 . .
C3AA C01V HC 105.3 . .
C4AA C01V C3AA 128.1(10) . .
C4AA C01V H6 105.3 . .
C4AA C01V HC 105.3 . .
H6 C01V HC 106.0 . .

loop_
_geom_bond_atom_site_label_1
_geom_bond_atom_site_label_2
_geom_bond_distance
_geom_bond_site_symmetry_2
S001 C00D 1.7208(15) .
S001 C00S 1.7213(15) .
S002 C00P 1.7260(16) .
S002 C018 1.7335(15) .
S003 C00N 1.7196(15) .
S003 C00V 1.7255(16) .
S004 C00U 1.7268(16) .
S004 C00X 1.7232(15) .
S005 C00I 1.7171(17) .
S005 C01D 1.7085(18) .
S006 C00M 1.7146(16) .
S006 C01M 1.693(2) .
O007 C00H 1.3609(19) .
O007 C01L 1.424(2) .
O008 C00J 1.353(2) .
O008 C00Y 1.4262(18) .
O009 C017 1.365(2) .
O009 C01N 1.439(2) .
N00A N00C 1.246(2) .
N00A C014 1.420(2) .
C00B H00B 0.9300 .
C00B C00M 1.404(2) .
C00B C01K 1.421(2) .
N00C C01H 1.412(2) .
C00D C00M 1.445(2) .
C00D C010 1.361(2) .
C00E C00Q 1.398(2) .
C00E C00R 1.501(2) .
C00E C00Z 1.386(2) .
C00F H00F 0.9300 .
C00F C00I 1.402(2) .
C00F C019 1.402(3) .
C00G C00Q 1.485(2) .
C00G C00V 1.368(2) .
C00G C016 1.418(2) .
C00H C00L 1.396(2) .
C00H C012 1.390(2) .
C00I C00X 1.451(2) .
C00J C00K 1.391(2) .
C00J C00L 1.398(2) .
C00K H00K 0.9300 .
C00K C00W 1.376(2) .
C00L C013 1.483(2) .
C00N C00S 1.440(2) .
C00N C016 1.361(2) .
C00O H00O 0.9300 .
C00O C00P 1.364(2) .
C00O C013 1.421(2) .
C00P C00U 1.450(2) .
C00Q C015 1.402(2) .
C00R H00A 0.9600 .
C00R H00C 0.9600 .
C00R H00D 0.9600 .
C00S C00T 1.367(2) .
C00T H00T 0.9300 .
C00T C010 1.406(2) .
C00U C01A 1.364(2) .
C00V C018 1.457(2) .
C00W H00W 0.9300 .
C00W C012 1.378(2) .
C00X C01F 1.369(2) .
C00Y H00E 0.9700 .
C00Y H00G 0.9700 .
C00Y C01B 1.496(2) .
C00Z H00Z 0.9300 .
C00Z C014 1.380(2) .
C010 H010 0.9300 .
C011 H011 0.9300 .
C011 C014 1.385(2) .
C011 C015 1.381(2) .
C012 H012 0.9300 .
C013 C018 1.372(2) .
C015 C01E 1.501(2) .
C016 H016 0.9300 .
C017 C01C 1.379(2) .
C017 C01P 1.376(2) .
C019 H019 0.9300 .
C019 C01D 1.344(3) .
C01A H01A 0.9300 .
C01A C01F 1.409(2) .
C01B H01B 0.9700 .
C01B H01C 0.9700 .
C01B H01D 0.9700 .
C01B H01E 0.9700 .
C01B C01G 1.508(13) .
C01B C0AA 1.55(4) .
C01C H01F 0.9300 .
C01C C01I 1.368(2) .
C01D H01G 0.9300 .
C01E H01H 0.9600 .
C01E H01I 0.9600 .
C01E H01J 0.9600 .
C01F H01K 0.9300 .
C01G H01L 0.9700 .
C01G H01M 0.9700 .
C01G C01Q 1.543(13) .
C01H C01I 1.383(2) .
C01H C01R 1.378(3) .
C01I H01N 0.9300 .
C01J H01O 0.95(2) .
C01J H01P 0.95(2) .
C01J H01Q 0.9700 .
C01J H01R 0.9700 .
C01J C01N 1.497(3) .
C01J C01O 1.551(8) .
C01J C1AA 1.39(3) .
C01K H01S 0.9300 .
C01K C01M 1.340(3) .
C01L H01T 0.9600 .
C01L H01U 0.9600 .
C01L H01V 0.9600 .
C01M H01W 0.9300 .
C01N H01X 0.9700 .
C01N H01Y 0.9700 .
C01O H01Z 0.9700 .
C01O H 0.9700 .
C01O C01S 1.525(11) .
C01P H01 0.9300 .
C01P C01R 1.378(3) .
C01Q H1 0.9700 .
C01Q HA 0.9700 .
C01Q C01T 1.487(5) .
C01R H2 0.9300 .
C01S H3 0.9700 .
C01S HB 0.9700 .
C01S C01U 1.498(5) .
C01T H4 0.9300 .
C01T C01U 1.308(4) .
C01U H5 0.9300 .
C0AA H0AA 0.9700 .
C0AA H0AB 0.9700 .
C0AA C2AA 1.45(5) .
C1AA H1AA 0.9700 .
C1AA H1AB 0.9700 .
C1AA C3AA 1.47(4) .
C2AA H2AA 1.13(6) .
C2AA H2AB 1.13(6) .
C2AA C4AA 1.501(17) .
C3AA H3AA 0.9700 .
C3AA H3AB 0.9700 .
C3AA C01V 1.47(2) .
C4AA H4AA 0.9300 .
C4AA C01V 1.293(13) .
C01V H6 0.9700 .
C01V HC 0.9700 .

loop_
_geom_torsion_atom_site_label_1
_geom_torsion_atom_site_label_2
_geom_torsion_atom_site_label_3
_geom_torsion_atom_site_label_4
_geom_torsion
_geom_torsion_site_symmetry_1
_geom_torsion_site_symmetry_2
_geom_torsion_site_symmetry_3
_geom_torsion_site_symmetry_4
S001 C00D C00M S006 178.22(8) . . . .
S001 C00D C00M C00B -1.7(2) . . . .
S001 C00D C010 C00T -0.54(18) . . . .
S001 C00S C00T C010 0.48(18) . . . .
S002 C00P C00U S004 167.98(9) . . . .
S002 C00P C00U C01A -15.5(2) . . . .
S003 C00N C00S S001 178.72(9) . . . .
S003 C00N C00S C00T -2.5(2) . . . .
S003 C00N C016 C00G -1.67(18) . . . .
S003 C00V C018 S002 -57.12(18) . . . .
S003 C00V C018 C013 129.96(16) . . . .
S004 C00U C01A C01F 1.19(18) . . . .
S004 C00X C01F C01A -1.52(18) . . . .
S005 C00I C00X S004 4.90(19) . . . .
S005 C00I C00X C01F -168.66(14) . . . .
O007 C00H C00L C00J 179.95(14) . . . .
O007 C00H C00L C013 2.5(2) . . . .
O007 C00H C012 C00W 179.87(15) . . . .
O008 C00J C00K C00W -179.19(15) . . . .
O008 C00J C00L C00H 178.93(14) . . . .
O008 C00J C00L C013 -3.6(2) . . . .
O008 C00Y C01B C01G 175.7(4) . . . .
O008 C00Y C01B C0AA -175.9(14) . . . .
O009 C017 C01C C01I 178.15(17) . . . .
O009 C017 C01P C01R -177.7(2) . . . .
N00A N00C C01H C01I -2.9(3) . . . .
N00A N00C C01H C01R 179.40(19) . . . .
C00B C01K C01M S006 -0.5(2) . . . .
N00C N00A C014 C00Z 172.81(16) . . . .
N00C N00A C014 C011 -8.7(2) . . . .
N00C C01H C01I C01C -176.29(18) . . . .
N00C C01H C01R C01P 176.9(2) . . . .
C00D S001 C00S C00N 178.31(13) . . . .
C00D S001 C00S C00T -0.67(12) . . . .
C00E C00Q C015 C011 -1.1(2) . . . .
C00E C00Q C015 C01E 177.52(16) . . . .
C00E C00Z C014 N00A 178.80(15) . . . .
C00E C00Z C014 C011 0.3(3) . . . .
C00F C00I C00X S004 175.79(13) . . . .
C00F C00I C00X C01F 2.2(3) . . . .
C00F C019 C01D S005 -1.9(2) . . . .
C00G C00Q C015 C011 -177.99(15) . . . .
C00G C00Q C015 C01E 0.7(2) . . . .
C00G C00V C018 S002 119.27(17) . . . .
C00G C00V C018 C013 -53.6(3) . . . .
C00H C00L C013 C00O 125.23(17) . . . .
C00H C00L C013 C018 -52.1(2) . . . .
C00I S005 C01D C019 1.80(14) . . . .
C00I C00F C019 C01D 0.9(2) . . . .
C00I C00X C01F C01A 172.59(15) . . . .
C00J O008 C00Y C01B -177.14(13) . . . .
C00J C00K C00W C012 0.3(3) . . . .
C00J C00L C013 C00O -52.1(2) . . . .
C00J C00L C013 C018 130.55(18) . . . .
C00K C00J C00L C00H 0.2(2) . . . .
C00K C00J C00L C013 177.62(15) . . . .
C00K C00W C012 C00H 0.2(3) . . . .
C00L C00H C012 C00W -0.6(2) . . . .
C00L C00J C00K C00W -0.5(2) . . . .
C00L C013 C018 S002 174.28(12) . . . .
C00L C013 C018 C00V -12.3(3) . . . .
C00M S006 C01M C01K 0.50(15) . . . .
C00M C00B C01K C01M 0.2(2) . . . .
C00M C00D C010 C00T 178.88(15) . . . .
C00N S003 C00V C00G -0.78(13) . . . .
C00N S003 C00V C018 176.17(14) . . . .
C00N C00S C00T C010 -178.38(16) . . . .
C00O C00P C00U S004 -14.4(2) . . . .
C00O C00P C00U C01A 162.17(18) . . . .
C00O C013 C018 S002 -3.30(18) . . . .
C00O C013 C018 C00V 170.09(16) . . . .
C00P S002 C018 C00V -171.36(14) . . . .
C00P S002 C018 C013 2.75(13) . . . .
C00P C00O C013 C00L -175.35(14) . . . .
C00P C00O C013 C018 2.3(2) . . . .
C00P C00U C01A C01F -175.59(16) . . . .
C00Q C00E C00Z C014 -3.2(2) . . . .
C00Q C00G C00V S003 177.09(12) . . . .
C00Q C00G C00V C018 0.4(3) . . . .
C00Q C00G C016 C00N -176.02(14) . . . .
C00R C00E C00Q C00G 2.2(2) . . . .
C00R C00E C00Q C015 -174.67(15) . . . .
C00R C00E C00Z C014 175.14(15) . . . .
C00S S001 C00D C00M -178.79(13) . . . .
C00S S001 C00D C010 0.69(12) . . . .
C00S C00N C016 C00G 178.94(15) . . . .
C00S C00T C010 C00D 0.0(2) . . . .
C00U S004 C00X C00I -172.78(13) . . . .
C00U S004 C00X C01F 1.86(13) . . . .
C00U C01A C01F C00X 0.2(2) . . . .
C00V S003 C00N C00S -179.16(13) . . . .
C00V S003 C00N C016 1.40(13) . . . .
C00V C00G C00Q C00E 113.70(18) . . . .
C00V C00G C00Q C015 -69.4(2) . . . .
C00V C00G C016 C00N 1.1(2) . . . .
C00X S004 C00U C00P 175.44(13) . . . .
C00X S004 C00U C01A -1.74(13) . . . .
C00Y O008 C00J C00K -2.6(2) . . . .
C00Y O008 C00J C00L 178.64(13) . . . .
C00Y C01B C01G C01Q -174.1(4) . . . .
C00Y C01B C0AA C2AA -177.2(18) . . . .
C00Z C00E C00Q C00G -179.49(14) . . . .
C00Z C00E C00Q C015 3.6(2) . . . .
C010 C00D C00M S006 -1.1(2) . . . .
C010 C00D C00M C00B 178.94(16) . . . .
C012 C00H C00L C00J 0.4(2) . . . .
C012 C00H C00L C013 -176.99(15) . . . .
C013 C00O C00P S002 -0.18(18) . . . .
C013 C00O C00P C00U -178.07(15) . . . .
C014 N00A N00C C01H 177.49(15) . . . .
C014 C011 C015 C00Q -1.9(2) . . . .
C014 C011 C015 C01E 179.43(16) . . . .
C015 C011 C014 N00A -176.10(16) . . . .
C015 C011 C014 C00Z 2.3(3) . . . .
C016 C00G C00Q C00E -69.5(2) . . . .
C016 C00G C00Q C015 107.35(18) . . . .
C016 C00G C00V S003 -0.02(18) . . . .
C016 C00G C00V C018 -176.72(16) . . . .
C016 C00N C00S S001 -2.0(2) . . . .
C016 C00N C00S C00T 176.80(17) . . . .
C017 O009 C01N C01J 59.4(2) . . . .
C017 C01C C01I C01H -0.2(3) . . . .
C017 C01P C01R C01H -0.7(4) . . . .
C018 S002 C00P C00O -1.44(13) . . . .
C018 S002 C00P C00U 176.59(14) . . . .
C019 C00F C00I S005 0.43(18) . . . .
C019 C00F C00I C00X -171.34(15) . . . .
C01B C01G C01Q C01T 177.1(5) . . . .
C01B C0AA C2AA C4AA -175.7(17) . . . .
C01C C017 C01P C01R 1.7(3) . . . .
C01D S005 C00I C00F -1.25(13) . . . .
C01D S005 C00I C00X 171.05(13) . . . .
C01G C01Q C01T C01U 10.3(6) . . . .
C01I C01H C01R C01P -0.9(3) . . . .
C01J C01O C01S C01U 71.7(5) . . . .
C01J C1AA C3AA C01V 53(2) . . . .
C01K C00B C00M S006 0.20(16) . . . .
C01K C00B C00M C00D -179.88(15) . . . .
C01L O007 C00H C00L 165.01(15) . . . .
C01L O007 C00H C012 -15.5(2) . . . .
C01M S006 C00M C00B -0.39(12) . . . .
C01M S006 C00M C00D 179.68(14) . . . .
C01N O009 C017 C01C -144.13(17) . . . .
C01N O009 C017 C01P 35.3(3) . . . .
C01N C01J C01O C01S -168.9(4) . . . .
C01N C01J C1AA C3AA -174.6(12) . . . .
C01O C01J C01N O009 56.2(4) . . . .
C01O C01S C01U C01T -111.3(4) . . . .
C01P C017 C01C C01I -1.3(3) . . . .
C01Q C01T C01U C01S 176.8(4) . . . .
C01R C01H C01I C01C 1.3(3) . . . .
C0AA C2AA C4AA C01V -123.6(19) . . . .
C1AA C01J C01N O009 65.1(13) . . . .
C1AA C3AA C01V C4AA 20(2) . . . .
C2AA C4AA C01V C3AA 176.9(12) . . . .

loop_
_smtbx_masks_void_nr
_smtbx_masks_void_average_x
_smtbx_masks_void_average_y
_smtbx_masks_void_average_z
_smtbx_masks_void_volume
_smtbx_masks_void_count_electrons
1 0.505 -0.057 0.250 378.3 82.0
2 0.225 0.057 0.750 378.3 82.0
3 0.052 0.443 0.250 378.3 82.0
4 0.014 0.557 0.750 378.3 82.0
